data_2238043
loop_
_publ_author_name
'G\'amez-Heredia, Raquel'
'Navarro, Rosa E.'
'H\"opfl, Herbert'
'Cruz-Enr\'iquez, Adriana'
'Campos-Gaxiola, Jos\'e J.'

_publ_section_title
;
 Bis{2-[2,5-bis(pyridin-2-yl)-1<i>H</i>-imidazol-4-yl]pyridinium}
 tetracyanidoplatinate(II) tetrahydrate
;
_journal_coeditor_code SU2593
_journal_issue 6
_journal_name_full 'Acta Crystallographica Section E'
_journal_page_first m300
_journal_page_last m301
_journal_paper_doi 10.1107/S1600536813011665
_journal_volume 69
_journal_year 2013
_chemical_formula_iupac '(C18 H14 N5)2 [Pt (C N)4], 4H2 O'
_chemical_formula_moiety '2(C18 H14 N5 +), C4 N4 Pt 2-, 4(H2 O)'
_chemical_formula_sum 'C40 H36 N14 O4 Pt'
_chemical_formula_weight 971.92
_chemical_name_systematic
;
Bis{2-[2,5-bis(pyridin-2-yl)-1<i>H</i>-imidazol-4-yl]pyridinium}
tetracyanidoplatinate(II) tetrahydrate
;
_space_group_IT_number 15
_symmetry_cell_setting monoclinic
_symmetry_space_group_name_Hall '-C 2yc'
_symmetry_space_group_name_H-M 'C 1 2/c 1'
_atom_sites_solution_hydrogens geom
_atom_sites_solution_primary direct
_atom_sites_solution_secondary difmap
_audit_creation_method SHELXL-97
_cell_angle_alpha 90.00
_cell_angle_beta 95.483(3)
_cell_angle_gamma 90.00
_cell_formula_units_Z 4
_cell_length_a 20.958(5)
_cell_length_b 12.048(3)
_cell_length_c 15.403(3)
_cell_measurement_reflns_used 9440
_cell_measurement_temperature 100(2)
_cell_measurement_theta_max 27.71
_cell_measurement_theta_min 2.30
_cell_volume 3871.5(15)
_computing_cell_refinement 'SAINT-Plus (Bruker 2001)'
_computing_data_collection 'SMART (Bruker, 2001)'
_computing_data_reduction 'SAINT-Plus (Bruker 2001)'
_computing_molecular_graphics 'ORTEP-3 for Windows (Farrugia, 2012) and Mercury (Macrae <i>et al.</i>, 2008)'
_computing_publication_material 'SHELXTL (Sheldrick, 2008) and publCIF (Westrip, 2010)'
_computing_structure_refinement 'SHELXL97 (Sheldrick, 2008)'
_computing_structure_solution 'SHELXS97 (Sheldrick, 2008)'
_diffrn_ambient_temperature 100(2)
_diffrn_measured_fraction_theta_full 0.999
_diffrn_measured_fraction_theta_max 0.999
_diffrn_measurement_device_type 'Bruker SMART CCD area detector'
_diffrn_measurement_method 'phi and omega scans'
_diffrn_radiation_monochromator graphite
_diffrn_radiation_source 'fine-focus sealed tube'
_diffrn_radiation_type MoK\a
_diffrn_radiation_wavelength 0.71073
_diffrn_reflns_av_R_equivalents 0.0657
_diffrn_reflns_av_sigmaI/netI 0.0409
_diffrn_reflns_limit_h_max 24
_diffrn_reflns_limit_h_min -24
_diffrn_reflns_limit_k_max 14
_diffrn_reflns_limit_k_min -14
_diffrn_reflns_limit_l_max 18
_diffrn_reflns_limit_l_min -18
_diffrn_reflns_number 17095
_diffrn_reflns_theta_full 25.00
_diffrn_reflns_theta_max 25.00
_diffrn_reflns_theta_min 1.95
_exptl_absorpt_coefficient_mu 3.687
_exptl_absorpt_correction_T_max 0.43
_exptl_absorpt_correction_T_min 0.26
_exptl_absorpt_correction_type multi-scan
_exptl_absorpt_process_details '(SADABS; Sheldrick, 1996)'
_exptl_crystal_colour yellow
_exptl_crystal_density_diffrn 1.667
_exptl_crystal_density_method 'not measured'
_exptl_crystal_description 'rectangular prism'
_exptl_crystal_F_000 1936
_exptl_crystal_size_max 0.50
_exptl_crystal_size_mid 0.34
_exptl_crystal_size_min 0.28
_refine_diff_density_max 3.101
_refine_diff_density_min -2.265
_refine_ls_extinction_method none
_refine_ls_goodness_of_fit_ref 1.000
_refine_ls_hydrogen_treatment mixed
_refine_ls_matrix_type full
_refine_ls_number_parameters 286
_refine_ls_number_reflns 3418
_refine_ls_number_restraints 8
_refine_ls_restrained_S_all 0.998
_refine_ls_R_factor_all 0.0377
_refine_ls_R_factor_gt 0.0318
_refine_ls_shift/su_max 0.000
_refine_ls_shift/su_mean 0.000
_refine_ls_structure_factor_coef Fsqd
_refine_ls_weighting_details 'calc w=1/[\s^2^(Fo^2^)+(0.0497P)^2^] where P=(Fo^2^+2Fc^2^)/3'
_refine_ls_weighting_scheme calc
_refine_ls_wR_factor_gt 0.0770
_refine_ls_wR_factor_ref 0.0782
_reflns_number_gt 2726
_reflns_number_total 3418
_reflns_threshold_expression I>2sigma(I)
_cod_data_source_file su2593.cif
_cod_data_source_block I
_cod_original_cell_volume 3871.6(14)
_cod_original_sg_symbol_H-M 'C 2/c'
_cod_database_code 2238043
_cod_database_fobs_code 2238043

loop_
_symmetry_equiv_pos_as_xyz
'x, y, z'
'-x, y, -z+1/2'
'x+1/2, y+1/2, z'
'-x+1/2, y+1/2, -z+1/2'
'-x, -y, -z'
'x, -y, z-1/2'
'-x+1/2, -y+1/2, -z'
'x+1/2, -y+1/2, z-1/2'

loop_
_atom_site_type_symbol
_atom_site_label
_atom_site_fract_x
_atom_site_fract_y
_atom_site_fract_z
_atom_site_U_iso_or_equiv
_atom_site_adp_type
_atom_site_calc_flag
_atom_site_refinement_flags
_atom_site_occupancy
_atom_site_symmetry_multiplicity
Pt Pt1 0.2500 0.7500 0.5000 0.01672(10) Uani d S 1 2
N N1 0.96962(15) 1.0885(2) 0.10252(19) 0.0173(7) Uani d D 1 1
H H1' 0.973(2) 1.1564(9) 0.114(3) 0.026 Uiso d D 1 1
N N2 0.92075(14) 0.9356(2) 0.05054(18) 0.0179(7) Uani d . 1 1
N N3 0.87601(18) 1.2211(3) -0.0001(2) 0.0226(8) Uani d . 1 1
N N4 1.09913(14) 0.9336(2) 0.22311(18) 0.0171(7) Uani d . 1 1
N N5 1.03998(19) 0.7543(2) 0.1645(2) 0.0189(8) Uani d D 1 1
H H5' 1.0631(17) 0.798(3) 0.196(2) 0.028 Uiso d D 1 1
N N6 0.31880(15) 0.8613(3) 0.6676(2) 0.0256(8) Uani d . 1 1
N N7 0.32877(17) 0.9085(3) 0.3882(2) 0.0320(8) Uani d . 1 1
C C1 0.91839(17) 1.0457(3) 0.0535(2) 0.0181(8) Uani d . 1 1
C C2 1.00799(17) 1.0022(3) 0.1331(2) 0.0168(8) Uani d . 1 1
C C3 0.97619(18) 0.9069(3) 0.1007(2) 0.0170(9) Uani d . 1 1
C C4 0.86797(17) 1.1094(3) 0.0042(2) 0.0188(8) Uani d . 1 1
C C5 0.81594(17) 1.0555(3) -0.0383(2) 0.0238(9) Uani d . 1 1
H H5 0.8109 0.9777 -0.0321 0.029 Uiso calc R 1 1
C C6 0.77141(19) 1.1165(3) -0.0900(2) 0.0286(10) Uani d . 1 1
H H6 0.7355 1.0812 -0.1206 0.034 Uiso calc R 1 1
C C7 0.7798(3) 1.2285(4) -0.0962(3) 0.0325(11) Uani d . 1 1
H H7 0.7502 1.2718 -0.1325 0.039 Uiso calc R 1 1
C C8 0.8316(2) 1.2785(4) -0.0496(3) 0.0290(10) Uani d . 1 1
H H8 0.8358 1.3568 -0.0528 0.035 Uiso calc R 1 1
C C9 1.07022(17) 1.0222(3) 0.1828(2) 0.0172(8) Uani d . 1 1
C C10 1.09906(18) 1.1263(3) 0.1866(2) 0.0201(8) Uani d . 1 1
H H10 1.0780 1.1884 0.1588 0.024 Uiso calc R 1 1
C C11 1.15875(19) 1.1376(3) 0.2316(2) 0.0218(9) Uani d . 1 1
H H11 1.1794 1.2079 0.2344 0.026 Uiso calc R 1 1
C C12 1.18881(19) 1.0470(3) 0.2727(2) 0.0225(9) Uani d . 1 1
H H12 1.2301 1.0535 0.3037 0.027 Uiso calc R 1 1
C C13 1.15672(18) 0.9468(3) 0.2671(2) 0.0218(9) Uani d . 1 1
H H13 1.1765 0.8842 0.2959 0.026 Uiso calc R 1 1
C C14 0.99006(18) 0.7888(3) 0.1090(2) 0.0155(8) Uani d . 1 1
C C15 0.95298(19) 0.7094(3) 0.0622(2) 0.0196(9) Uani d . 1 1
H H15 0.9177 0.7314 0.0226 0.023 Uiso calc R 1 1
C C16 0.9678(2) 0.5986(3) 0.0734(3) 0.0241(9) Uani d . 1 1
H H16 0.9424 0.5439 0.0420 0.029 Uiso calc R 1 1
C C17 1.01988(19) 0.5669(3) 0.1306(2) 0.0230(9) Uani d . 1 1
H H17 1.0306 0.4907 0.1386 0.028 Uiso calc R 1 1
C C18 1.05545(19) 0.6473(3) 0.1752(2) 0.0215(9) Uani d . 1 1
H H18 1.0914 0.6269 0.2141 0.026 Uiso calc R 1 1
C C19 0.29365(18) 0.8199(3) 0.6075(2) 0.0204(9) Uani d . 1 1
C C20 0.29937(19) 0.8513(3) 0.4291(2) 0.0220(9) Uani d . 1 1
O O31 0.96490(15) 0.3159(2) 0.1280(2) 0.0341(7) Uani d D 1 1
H H31A 0.9379(13) 0.310(4) 0.0842(14) 0.051 Uiso d D 1 1
H H32A 0.1394(19) 0.481(2) 0.304(2) 0.051 Uiso d D 1 1
O O32 0.12373(15) 0.4241(2) 0.27892(18) 0.0324(7) Uani d D 1 1
H H31B 0.9448(15) 0.334(4) 0.1704(15) 0.049 Uiso d D 1 1
H H32B 0.135(2) 0.426(3) 0.2280(11) 0.049 Uiso d D 1 1

loop_
_atom_site_aniso_label
_atom_site_aniso_U_11
_atom_site_aniso_U_22
_atom_site_aniso_U_33
_atom_site_aniso_U_12
_atom_site_aniso_U_13
_atom_site_aniso_U_23
Pt1 0.01960(15) 0.01288(15) 0.01807(14) 0.00058(8) 0.00385(8) -0.00070(7)
N1 0.0203(18) 0.0123(16) 0.0202(16) 0.0003(15) 0.0066(13) -0.0003(14)
N2 0.0202(18) 0.0155(17) 0.0191(16) -0.0003(14) 0.0083(13) 0.0013(13)
N3 0.027(2) 0.0138(16) 0.029(2) 0.0015(16) 0.0114(15) 0.0038(15)
N4 0.0224(18) 0.0111(16) 0.0184(16) 0.0006(14) 0.0048(13) 0.0000(13)
N5 0.021(2) 0.016(2) 0.0201(19) -0.0058(14) 0.0047(14) -0.0014(13)
N6 0.026(2) 0.0281(19) 0.0228(18) -0.0027(16) 0.0053(15) -0.0046(15)
N7 0.035(2) 0.031(2) 0.031(2) -0.0065(17) 0.0077(16) 0.0025(16)
C1 0.019(2) 0.018(2) 0.0183(19) 0.0004(17) 0.0099(16) 0.0001(16)
C2 0.022(2) 0.013(2) 0.0169(19) 0.0014(17) 0.0098(15) 0.0005(16)
C3 0.020(2) 0.018(2) 0.0152(19) -0.0019(17) 0.0090(16) 0.0016(16)
C4 0.020(2) 0.018(2) 0.0200(19) 0.0058(17) 0.0117(16) 0.0013(16)
C5 0.023(2) 0.024(2) 0.025(2) -0.0002(19) 0.0073(17) -0.0027(17)
C6 0.026(2) 0.030(2) 0.030(2) 0.006(2) 0.0015(17) -0.0021(19)
C7 0.033(3) 0.034(3) 0.030(3) 0.011(2) 0.002(2) 0.006(2)
C8 0.035(3) 0.021(2) 0.033(3) 0.005(2) 0.014(2) 0.008(2)
C9 0.022(2) 0.016(2) 0.0156(19) 0.0004(17) 0.0100(15) -0.0019(15)
C10 0.028(2) 0.0115(19) 0.022(2) 0.0001(18) 0.0067(16) 0.0003(16)
C11 0.025(2) 0.015(2) 0.026(2) -0.0034(18) 0.0045(17) -0.0038(17)
C12 0.026(2) 0.019(2) 0.022(2) -0.0032(18) 0.0025(17) -0.0033(17)
C13 0.028(2) 0.017(2) 0.021(2) 0.0022(18) 0.0054(17) 0.0052(16)
C14 0.018(2) 0.0142(17) 0.016(2) -0.0009(18) 0.0092(16) 0.0017(16)
C15 0.021(2) 0.0181(19) 0.020(2) 0.0000(19) 0.0057(16) 0.0009(17)
C16 0.029(2) 0.019(2) 0.025(2) -0.0070(19) 0.0061(18) -0.0042(17)
C17 0.028(2) 0.012(2) 0.030(2) -0.0029(19) 0.0095(18) 0.0008(17)
C18 0.025(2) 0.018(2) 0.023(2) -0.0006(18) 0.0058(16) 0.0064(17)
C19 0.024(2) 0.019(2) 0.020(2) 0.0026(18) 0.0069(17) 0.0014(17)
C20 0.025(2) 0.019(2) 0.022(2) -0.0011(18) 0.0024(17) -0.0068(17)
O31 0.0371(19) 0.0219(17) 0.0444(19) -0.0019(15) 0.0096(14) -0.0049(15)
O32 0.046(2) 0.0254(16) 0.0277(16) -0.0057(15) 0.0115(14) -0.0006(13)

loop_
_atom_type_symbol
_atom_type_description
_atom_type_scat_dispersion_real
_atom_type_scat_dispersion_imag
_atom_type_scat_source
C C 0.0033 0.0016 'International Tables Vol C Tables 4.2.6.8 and 6.1.1.4'
H H 0.0000 0.0000 'International Tables Vol C Tables 4.2.6.8 and 6.1.1.4'
N N 0.0061 0.0033 'International Tables Vol C Tables 4.2.6.8 and 6.1.1.4'
O O 0.0106 0.0060 'International Tables Vol C Tables 4.2.6.8 and 6.1.1.4'
Pt Pt -1.7033 8.3905 'International Tables Vol C Tables 4.2.6.8 and 6.1.1.4'

loop_
_geom_angle_atom_site_label_1
_geom_angle_atom_site_label_2
_geom_angle_atom_site_label_3
_geom_angle_site_symmetry_1
_geom_angle_site_symmetry_3
_geom_angle
C20 Pt1 C20 . 7_566 180.00(17)
C20 Pt1 C19 . . 88.59(15)
C20 Pt1 C19 7_566 . 91.41(14)
C20 Pt1 C19 . 7_566 91.41(14)
C20 Pt1 C19 7_566 7_566 88.59(15)
C19 Pt1 C19 . 7_566 180.0000(10)
C1 N1 C2 . . 108.2(3)
C1 N1 H1' . . 123(3)
C2 N1 H1' . . 129(3)
C1 N2 C3 . . 105.3(3)
C8 N3 C4 . . 117.2(4)
C13 N4 C9 . . 118.9(3)
C18 N5 C14 . . 122.6(4)
C18 N5 H5' . . 115(3)
C14 N5 H5' . . 123(3)
N2 C1 N1 . . 111.6(3)
N2 C1 C4 . . 122.3(3)
N1 C1 C4 . . 125.9(3)
N1 C2 C3 . . 104.9(3)
N1 C2 C9 . . 121.2(3)
C3 C2 C9 . . 133.8(3)
N2 C3 C2 . . 110.0(3)
N2 C3 C14 . . 116.5(3)
C2 C3 C14 . . 133.5(4)
N3 C4 C5 . . 122.6(4)
N3 C4 C1 . . 117.4(3)
C5 C4 C1 . . 120.0(3)
C6 C5 C4 . . 118.9(4)
C6 C5 H5 . . 120.5
C4 C5 H5 . . 120.5
C7 C6 C5 . . 118.8(4)
C7 C6 H6 . . 120.6
C5 C6 H6 . . 120.6
C6 C7 C8 . . 119.6(5)
C6 C7 H7 . . 120.2
C8 C7 H7 . . 120.2
N3 C8 C7 . . 122.7(4)
N3 C8 H8 . . 118.6
C7 C8 H8 . . 118.6
N4 C9 C10 . . 121.3(3)
N4 C9 C2 . . 116.6(3)
C10 C9 C2 . . 122.1(3)
C11 C10 C9 . . 118.7(3)
C11 C10 H10 . . 120.6
C9 C10 H10 . . 120.6
C10 C11 C12 . . 120.3(4)
C10 C11 H11 . . 119.8
C12 C11 H11 . . 119.8
C13 C12 C11 . . 117.6(4)
C13 C12 H12 . . 121.2
C11 C12 H12 . . 121.2
N4 C13 C12 . . 123.1(3)
N4 C13 H13 . . 118.4
C12 C13 H13 . . 118.4
N5 C14 C15 . . 118.5(4)
N5 C14 C3 . . 119.5(4)
C15 C14 C3 . . 122.0(4)
C16 C15 C14 . . 119.6(4)
C16 C15 H15 . . 120.2
C14 C15 H15 . . 120.2
C15 C16 C17 . . 120.0(4)
C15 C16 H16 . . 120.0
C17 C16 H16 . . 120.0
C18 C17 C16 . . 118.8(4)
C18 C17 H17 . . 120.6
C16 C17 H17 . . 120.6
N5 C18 C17 . . 120.5(4)
N5 C18 H18 . . 119.7
C17 C18 H18 . . 119.7
N6 C19 Pt1 . . 178.6(3)
N7 C20 Pt1 . . 178.8(3)
H31A O31 H31B . . 107.2(12)
H32A O32 H32B . . 106.3(12)

loop_
_geom_bond_atom_site_label_1
_geom_bond_atom_site_label_2
_geom_bond_site_symmetry_2
_geom_bond_distance
Pt1 C20 . 1.992(4)
Pt1 C20 7_566 1.992(4)
Pt1 C19 . 2.000(4)
Pt1 C19 7_566 2.000(4)
N1 C1 . 1.354(5)
N1 C2 . 1.370(5)
N1 H1' . 0.8400(11)
N2 C1 . 1.328(4)
N2 C3 . 1.377(5)
N3 C8 . 1.338(6)
N3 C4 . 1.358(5)
N4 C13 . 1.336(5)
N4 C9 . 1.349(4)
N5 C18 . 1.336(4)
N5 C14 . 1.351(6)
N5 H5' . 0.8400(11)
N6 C19 . 1.135(5)
N7 C20 . 1.151(4)
C1 C4 . 1.459(5)
C2 C3 . 1.396(5)
C2 C9 . 1.467(5)
C3 C14 . 1.455(5)
C4 C5 . 1.380(5)
C5 C6 . 1.379(5)
C5 H5 . 0.9500
C6 C7 . 1.365(5)
C6 H6 . 0.9500
C7 C8 . 1.381(7)
C7 H7 . 0.9500
C8 H8 . 0.9500
C9 C10 . 1.391(5)
C10 C11 . 1.378(5)
C10 H10 . 0.9500
C11 C12 . 1.383(5)
C11 H11 . 0.9500
C12 C13 . 1.381(5)
C12 H12 . 0.9500
C13 H13 . 0.9500
C14 C15 . 1.391(6)
C15 C16 . 1.377(6)
C15 H15 . 0.9500
C16 C17 . 1.390(6)
C16 H16 . 0.9500
C17 C18 . 1.367(5)
C17 H17 . 0.9500
C18 H18 . 0.9500
O31 H31A . 0.8401(11)
O31 H31B . 0.8400(11)
O32 H32A . 0.8401(11)
O32 H32B . 0.8400(11)

loop_
_geom_hbond_atom_site_label_D
_geom_hbond_atom_site_label_H
_geom_hbond_atom_site_label_A
_geom_hbond_site_symmetry_A
_geom_hbond_distance_DH
_geom_hbond_distance_HA
_geom_hbond_distance_DA
_geom_hbond_angle_DHA
_geom_hbond_publ_flag
N5 H5' N4 1_555 0.84 1.83 2.609(4) 154 yes
N1 H1' O31 1_565 0.84 1.94 2.771(4) 169 yes
O31 H31B O32 2_655 0.84 2.02 2.778(4) 151 yes
O32 H32A N6 7_566 0.84 2.12 2.937(4) 164 yes
O31 H31A N3 1_545 0.84 2.05 2.822(5) 152 yes
O32 H32B N7 4_545 0.84 2.02 2.854(5) 170 yes
C6 H6 O32 8_565 0.95 2.68 3.564(5) 155 yes
C17 H17 O32 1_655 0.95 2.88 3.459(5) 120 yes
C18 H18 O32 1_655 0.95 2.70 3.375(5) 129 yes
C18 H18 N6 7_666 0.95 2.50 3.406(5) 161 yes

loop_
_geom_torsion_atom_site_label_1
_geom_torsion_atom_site_label_2
_geom_torsion_atom_site_label_3
_geom_torsion_atom_site_label_4
_geom_torsion
C3 N2 C1 N1 0.4(4)
C3 N2 C1 C4 176.7(3)
C2 N1 C1 N2 0.4(4)
C2 N1 C1 C4 -175.8(3)
C1 N1 C2 C3 -0.9(4)
C1 N1 C2 C9 175.0(3)
C1 N2 C3 C2 -1.0(4)
C1 N2 C3 C14 179.5(3)
N1 C2 C3 N2 1.2(4)
C9 C2 C3 N2 -173.9(3)
N1 C2 C3 C14 -179.4(4)
C9 C2 C3 C14 5.5(7)
C8 N3 C4 C5 -1.4(5)
C8 N3 C4 C1 176.1(3)
N2 C1 C4 N3 -168.9(3)
N1 C1 C4 N3 6.9(5)
N2 C1 C4 C5 8.7(5)
N1 C1 C4 C5 -175.5(3)
N3 C4 C5 C6 2.5(5)
C1 C4 C5 C6 -175.0(3)
C4 C5 C6 C7 -1.0(6)
C5 C6 C7 C8 -1.4(7)
C4 N3 C8 C7 -1.1(6)
C6 C7 C8 N3 2.6(7)
C13 N4 C9 C10 -0.4(5)
C13 N4 C9 C2 178.1(3)
N1 C2 C9 N4 168.6(3)
C3 C2 C9 N4 -17.0(5)
N1 C2 C9 C10 -12.9(5)
C3 C2 C9 C10 161.5(4)
N4 C9 C10 C11 1.1(5)
C2 C9 C10 C11 -177.4(3)
C9 C10 C11 C12 -0.7(5)
C10 C11 C12 C13 -0.3(5)
C9 N4 C13 C12 -0.7(5)
C11 C12 C13 N4 1.0(5)
C18 N5 C14 C15 0.8(6)
C18 N5 C14 C3 -179.9(3)
N2 C3 C14 N5 -173.1(3)
C2 C3 C14 N5 7.4(6)
N2 C3 C14 C15 6.1(5)
C2 C3 C14 C15 -173.3(4)
N5 C14 C15 C16 0.1(5)
C3 C14 C15 C16 -179.1(4)
C14 C15 C16 C17 -0.7(5)
C15 C16 C17 C18 0.3(6)
C14 N5 C18 C17 -1.2(6)
C16 C17 C18 N5 0.6(6)
